data_4004000
loop_
_publ_author_name
'Laing, Craig C.'
'Shen, Jiahong'
'Chica, Daniel G.'
'Cuthriell, Shelby A.'
'Schaller, Richard D.'
'Wolverton, Chris'
'Kanatzidis, Mercouri G.'

_publ_section_title
;
 Photoluminescent Re6Q8I2 (Q = S, Se) Semiconducting Cluster Compounds
;
_journal_name_full 'Chemistry of Materials'
_journal_paper_doi 10.1021/acs.chemmater.1c01696
_journal_year 2021
_chemical_formula_moiety 'Re6 S4 Se4 I2'
_chemical_formula_sum 'I2 Re6 S4 Se4'
_chemical_formula_weight 1815.08
_space_group_crystal_system monoclinic
_space_group_IT_number 14
_space_group_name_Hall '-P 2yn'
_space_group_name_H-M_alt 'P 1 21/n 1'
_atom_sites_solution_primary dual
_audit_creation_date 2021-05-05
_audit_creation_method
;
Olex2 1.2
(compiled 2018.05.29 svn.r3508 for OlexSys, GUI svn.r5506)
;
_cell_angle_alpha 90
_cell_angle_beta 99.20(3)
_cell_angle_gamma 90
_cell_formula_units_Z 2
_cell_length_a 6.4555(13)
_cell_length_b 11.848(2)
_cell_length_c 10.308(2)
_cell_measurement_reflns_used 8997
_cell_measurement_temperature 293
_cell_measurement_theta_max 31.54
_cell_measurement_theta_min 2.71
_cell_volume 778.3(3)
_computing_molecular_graphics 'Olex2 (Dolomanov et al., 2009)'
_computing_publication_material 'Olex2 (Dolomanov et al., 2009)'
_computing_structure_refinement 'ShelXL (Sheldrick, 2015)'
_computing_structure_solution 'ShelXT (Sheldrick, 2015)'
_diffrn_ambient_temperature 293
_diffrn_detector 'Pilatus300K CdTe'
_diffrn_detector_area_resol_mean 5.81
_diffrn_measured_fraction_theta_full 0.996
_diffrn_measured_fraction_theta_max 0.995
_diffrn_measurement_device 'Eulerian 4-circle diffractometer'
_diffrn_measurement_device_type 'STOE STADIVARI'
_diffrn_measurement_method 'rotation method, \w scans'
_diffrn_radiation_monochromator 'Graded multilayer mirror'
_diffrn_radiation_polarisn_norm 180
_diffrn_radiation_probe x-ray
_diffrn_radiation_type AgK\a
_diffrn_radiation_wavelength 0.56083
_diffrn_reflns_av_R_equivalents 0.0477
_diffrn_reflns_av_unetI/netI 0.0613
_diffrn_reflns_Laue_measured_fraction_full 0.996
_diffrn_reflns_Laue_measured_fraction_max 0.995
_diffrn_reflns_limit_h_max 10
_diffrn_reflns_limit_h_min -9
_diffrn_reflns_limit_k_max 18
_diffrn_reflns_limit_k_min -18
_diffrn_reflns_limit_l_max 16
_diffrn_reflns_limit_l_min -16
_diffrn_reflns_number 8995
_diffrn_reflns_point_group_measured_fraction_full 0.996
_diffrn_reflns_point_group_measured_fraction_max 0.995
_diffrn_reflns_theta_full 19.664
_diffrn_reflns_theta_max 26.495
_diffrn_reflns_theta_min 2.713
_diffrn_source 'Axo Ag'
_diffrn_source_current 0.680
_diffrn_source_power 0.044
_diffrn_source_voltage 65
_exptl_absorpt_coefficient_mu 32.310
_exptl_absorpt_correction_T_max 0.0285
_exptl_absorpt_correction_T_min 0.0071
_exptl_absorpt_correction_type numerical
_exptl_absorpt_process_details
;
STOE X-Red32, absorption correction by Gaussian integration, analogous to
P. Coppens, "The Evaluation of Absorption and Extinction in Single-Crystal
Structure Analysis", published in: F. R. Ahmed (Editor), "Crystallographic
Computing", Munksgaard, Copenhagen (1970), 255 - 270. Afterwards scaling of
reflection intensities was performed within STOE LANA. J. Koziskova, F. Hahn,
J. Richter, J. Kozisek, Acta Chimica Slovaca, vol. 9, no. 2, 2016, pp. 136-140.
;
_exptl_crystal_colour black
_exptl_crystal_colour_primary black
_exptl_crystal_density_diffrn 7.746
_exptl_crystal_description needle
_exptl_crystal_F_000 1512
_exptl_crystal_preparation 'Grown in a NaI salt flux'
_exptl_crystal_recrystallization_method 'Grown in a NaI salt flux'
_exptl_crystal_size_max 0.011
_exptl_crystal_size_mid 0.006
_exptl_crystal_size_min 0.006
_refine_diff_density_max 3.393
_refine_diff_density_min -2.918
_refine_diff_density_rms 0.678
_refine_ls_extinction_method none
_refine_ls_goodness_of_fit_ref 1.031
_refine_ls_hydrogen_treatment undef
_refine_ls_matrix_type full
_refine_ls_number_parameters 77
_refine_ls_number_reflns 3264
_refine_ls_number_restraints 1
_refine_ls_restrained_S_all 1.031
_refine_ls_R_factor_all 0.0789
_refine_ls_R_factor_gt 0.0478
_refine_ls_shift/su_max 0.001
_refine_ls_shift/su_mean 0.000
_refine_ls_structure_factor_coef Fsqd
_refine_ls_weighting_details 'w=1/[\s^2^(Fo^2^)+(0.0499P)^2^+11.6236P] where P=(Fo^2^+2Fc^2^)/3'
_refine_ls_weighting_scheme calc
_refine_ls_wR_factor_gt 0.1034
_refine_ls_wR_factor_ref 0.1149
_reflns_Friedel_coverage 0.000
_reflns_number_gt 2299
_reflns_number_total 3264
_reflns_threshold_expression 'I > 2\s(I)'
_cod_data_source_file cm1c01696_si_003.cif
_cod_data_source_block try1
_cod_original_formula_sum 'Re6 S4 Se4 I2'
_cod_database_code 4004000
_shelx_shelxl_version_number 2018/3
_shelx_space_group_comment
;
The symmetry employed for this shelxl refinement is uniquely defined
by the following loop, which should always be used as a source of
symmetry information in preference to the above space-group names.
They are only intended as comments.
;
_shelx_estimated_absorpt_t_max 0.830
_shelx_estimated_absorpt_t_min 0.718
_olex2_refinement_description
;
1. Shared sites
{Se4, S4}
{Se2, S2}
{Se1, S1}
{Se3, S3}
2. Uiso/Uaniso restraints and constraints
Uanis(S4) = Uanis(Se4)
Uanis(Se4) = Uanis(S4)
Uanis(Se2) = Uanis(S2)
Uanis(S3) = Uanis(Se3)
Uanis(S1) = Uanis(Se1)
Uanis(Se1) = Uanis(S1)
Uanis(Se3) = Uanis(S3)
3. Others
 1*[Sof(S4)+Sof(Se4)]+1*[Sof(Se2)+Sof(S2)]+1*[Sof(S1)+Sof(Se1)]+1*[Sof(S3)+
 Sof(Se3)]=2 with esd of 0
 Sof(S4)=1-FVAR(1)
 Sof(Se4)=FVAR(1)
 Sof(S2)=1-FVAR(2)
 Sof(Se2)=FVAR(2)
 Sof(S1)=1-FVAR(3)
 Sof(Se1)=FVAR(3)
 Sof(S3)=1-FVAR(4)
 Sof(Se3)=FVAR(4)
;
_olex2_exptl_crystal_mounting_method 'super glued to a glass fiber'
_olex2_submission_special_instructions 'No special instructions were received'

loop_
_space_group_symop_operation_xyz
'x, y, z'
'-x+1/2, y+1/2, -z+1/2'
'-x, -y, -z'
'x-1/2, -y-1/2, z-1/2'

loop_
_atom_site_label
_atom_site_type_symbol
_atom_site_fract_x
_atom_site_fract_y
_atom_site_fract_z
_atom_site_U_iso_or_equiv
_atom_site_adp_type
_atom_site_occupancy
_atom_site_site_symmetry_order
_atom_site_calc_flag
_atom_site_refinement_flags_posn
_atom_site_refinement_flags_adp
_atom_site_refinement_flags_occupancy
_atom_site_disorder_assembly
_atom_site_disorder_group
Re2 Re 0.58722(8) 0.64560(4) 0.54906(5) 0.01824(11) Uani 1 1 d . . . . .
Re3 Re 0.61939(8) 0.44480(5) 0.66289(5) 0.01817(11) Uani 1 1 d . . . . .
Re1 Re 0.25139(8) 0.52450(4) 0.56102(5) 0.01810(11) Uani 1 1 d . . . . .
I1 I 0.79289(18) 0.37116(9) 0.91185(10) 0.0294(2) Uani 1 1 d . . . . .
S4 S 0.2950(3) 0.33691(17) 0.6697(2) 0.0247(4) Uani 0.437(3) 1 d . . P A 4
S3 S 0.4586(3) 0.60698(17) 0.7601(2) 0.0228(4) Uani 0.518(3) 1 d . . P A 10
Se2 Se 0.2335(3) 0.71288(18) 0.4541(2) 0.0229(4) Uani 0.491(3) 1 d . . P A 5
S1 S 0.9252(3) 0.5702(2) 0.6611(2) 0.0279(5) Uani 0.536(3) 1 d . . P A 8
Se4 Se 0.2950(3) 0.33691(17) 0.6697(2) 0.0247(4) Uani 0.563(3) 1 d . . P A 3
S2 S 0.2335(3) 0.71288(18) 0.4541(2) 0.0229(4) Uani 0.509(3) 1 d . . P A 6
Se3 Se 0.4586(3) 0.60698(17) 0.7601(2) 0.0228(4) Uani 0.482(3) 1 d . . P A 9
Se1 Se 0.9252(3) 0.5702(2) 0.6611(2) 0.0279(5) Uani 0.464(3) 1 d . . P A 7

loop_
_atom_site_aniso_label
_atom_site_aniso_U_11
_atom_site_aniso_U_22
_atom_site_aniso_U_33
_atom_site_aniso_U_23
_atom_site_aniso_U_13
_atom_site_aniso_U_12
Re2 0.0189(2) 0.0174(2) 0.0179(2) -0.00027(17) 0.00155(17) -0.00030(16)
Re3 0.0185(2) 0.0181(2) 0.0174(2) 0.00071(17) 0.00123(17) 0.00001(16)
Re1 0.0179(2) 0.0185(2) 0.0176(2) -0.00023(17) 0.00200(17) 0.00024(16)
I1 0.0431(5) 0.0214(4) 0.0215(4) 0.0015(3) -0.0018(4) 0.0052(4)
S4 0.0255(8) 0.0221(9) 0.0260(9) 0.0003(7) 0.0029(7) -0.0009(7)
S3 0.0249(8) 0.0221(10) 0.0215(9) -0.0015(7) 0.0036(7) 0.0003(7)
Se2 0.0211(8) 0.0239(10) 0.0229(10) 0.0018(7) 0.0012(7) 0.0009(7)
S1 0.0215(8) 0.0273(11) 0.0355(12) 0.0055(9) 0.0062(8) 0.0010(7)
Se4 0.0255(8) 0.0221(9) 0.0260(9) 0.0003(7) 0.0029(7) -0.0009(7)
S2 0.0211(8) 0.0239(10) 0.0229(10) 0.0018(7) 0.0012(7) 0.0009(7)
Se3 0.0249(8) 0.0221(10) 0.0215(9) -0.0015(7) 0.0036(7) 0.0003(7)
Se1 0.0215(8) 0.0273(11) 0.0355(12) 0.0055(9) 0.0062(8) 0.0010(7)

loop_
_atom_type_symbol
_atom_type_description
_atom_type_scat_dispersion_real
_atom_type_scat_dispersion_imag
_atom_type_scat_source
I I -0.8919 1.1868 'International Tables Vol C Tables 4.2.6.8 and 6.1.1.4'
Re Re -0.4693 4.8944 'International Tables Vol C Tables 4.2.6.8 and 6.1.1.4'
S S 0.0826 0.0763 'International Tables Vol C Tables 4.2.6.8 and 6.1.1.4'
Se Se 0.2367 1.4831 'International Tables Vol C Tables 4.2.6.8 and 6.1.1.4'

loop_
_geom_angle_atom_site_label_1
_geom_angle_atom_site_label_2
_geom_angle_atom_site_label_3
_geom_angle
_geom_angle_site_symmetry_1
_geom_angle_site_symmetry_3
_geom_angle_publ_flag
Re3 Re2 Re3 89.75(3) 3_666 . ?
Re3 Re2 Re1 59.79(3) 3_666 . ?
Re3 Re2 Re1 60.25(2) 3_666 3_666 ?
Re3 Re2 I1 142.73(3) . 2_656 ?
Re3 Re2 I1 127.45(3) 3_666 2_656 ?
Re1 Re2 Re3 59.35(2) 3_666 . ?
Re1 Re2 Re3 59.57(2) . . ?
Re1 Re2 Re1 89.34(3) 3_666 . ?
Re1 Re2 I1 132.90(3) 3_666 2_656 ?
Re1 Re2 I1 136.85(3) . 2_656 ?
S4 Re2 Re3 117.44(5) 3_666 . ?
S4 Re2 Re1 117.46(6) 3_666 . ?
S3 Re2 Re3 57.40(5) . . ?
S3 Re2 Re1 57.61(5) . . ?
Se2 Re2 Re3 117.92(5) . . ?
Se2 Re2 Re1 58.36(5) . . ?
S1 Re2 Re3 57.73(6) . . ?
S1 Re2 Re1 117.16(6) . . ?
S2 Re2 Re3 117.92(5) . . ?
S2 Re2 Re1 58.36(5) . . ?
Se3 Re2 Re3 57.40(5) . . ?
Se3 Re2 Re1 57.61(5) . . ?
Se1 Re2 Re3 57.73(6) . . ?
Se1 Re2 Re1 117.16(6) . . ?
Re2 Re3 Re2 90.25(3) 3_666 . ?
Re2 Re3 Re1 60.44(2) 3_666 3_666 ?
Re2 Re3 Re1 60.04(3) 3_666 . ?
Re2 Re3 I1 133.24(3) . . ?
Re2 Re3 I1 136.47(4) 3_666 . ?
Re1 Re3 Re2 59.70(2) . . ?
Re1 Re3 Re2 59.64(2) 3_666 . ?
Re1 Re3 Re1 89.59(3) 3_666 . ?
Re1 Re3 I1 136.54(3) 3_666 . ?
Re1 Re3 I1 133.79(4) . . ?
S4 Re3 Re2 118.18(5) . . ?
S4 Re3 Re1 58.48(5) . . ?
S4 Re3 I1 91.71(6) . . ?
S3 Re3 Re2 58.16(5) . . ?
S3 Re3 Re1 57.89(5) . . ?
S3 Re3 I1 90.18(6) . . ?
Se2 Re3 Re2 117.92(6) 3_666 . ?
Se2 Re3 Re1 117.92(5) 3_666 . ?
Se2 Re3 I1 94.77(6) 3_666 . ?
S1 Re3 Re2 57.50(6) . . ?
S1 Re3 Re1 117.06(6) . . ?
S1 Re3 I1 89.50(7) . . ?
Se4 Re3 Re2 118.18(5) . . ?
Se4 Re3 Re1 58.48(5) . . ?
Se4 Re3 I1 91.71(6) . . ?
Se3 Re3 Re2 58.16(5) . . ?
Se3 Re3 Re1 57.89(5) . . ?
Se3 Re3 I1 90.18(6) . . ?
Se1 Re3 Re2 57.50(6) . . ?
Se1 Re3 Re1 117.06(6) . . ?
Se1 Re3 I1 89.50(7) . . ?
Re2 Re1 Re2 90.66(3) 3_666 . ?
Re2 Re1 Re3 59.71(2) 3_666 . ?
Re2 Re1 S1 115.98(6) . 3_666 ?
Re2 Re1 S1 56.06(5) 3_666 3_666 ?
Re3 Re1 Re2 61.02(2) 3_666 3_666 ?
Re3 Re1 Re2 59.77(3) 3_666 . ?
Re3 Re1 Re2 60.73(2) . . ?
Re3 Re1 Re3 90.41(3) 3_666 . ?
Re3 Re1 S1 115.69(6) . 3_666 ?
Re3 Re1 S1 56.31(5) 3_666 3_666 ?
S4 Re1 Re2 118.44(5) . . ?
S4 Re1 Re3 57.71(5) . . ?
S4 Re1 S1 90.73(7) . 3_666 ?
S3 Re1 Re2 58.60(5) . . ?
S3 Re1 Re3 58.12(5) . . ?
S3 Re1 S1 172.86(7) . 3_666 ?
Se2 Re1 Re2 57.79(5) . . ?
Se2 Re1 Re3 118.51(5) . . ?
Se2 Re1 S1 90.81(7) . 3_666 ?
S1 Re1 Re2 130.30(6) 1_455 . ?
S1 Re1 Re3 132.14(6) 1_455 . ?
S1 Re1 S1 99.86(8) 1_455 3_666 ?
Se4 Re1 Re2 118.44(5) . . ?
Se4 Re1 Re3 57.71(5) . . ?
Se4 Re1 S1 90.73(7) . 3_666 ?
S2 Re1 Re2 57.79(5) . . ?
S2 Re1 Re3 118.51(5) . . ?
S2 Re1 S1 90.81(7) . 3_666 ?
Se3 Re1 Re2 58.60(5) . . ?
Se3 Re1 Re3 58.12(5) . . ?
Se3 Re1 S1 172.86(7) . 3_666 ?
Re3 I1 Re2 119.76(4) . 2_646 ?
Re3 S4 Re2 63.20(6) . 3_666 ?
Re3 S4 Re1 63.81(5) . . ?
Re1 S4 Re2 63.15(5) . 3_666 ?
Re3 S3 Re2 64.44(5) . . ?
Re1 S3 Re2 63.79(6) . . ?
Re1 S3 Re3 63.99(5) . . ?
Re2 Se2 Re3 63.25(5) . 3_666 ?
Re2 Se2 Re1 63.86(5) . . ?
Re1 Se2 Re3 63.06(6) . 3_666 ?
Re2 S1 Re3 64.77(6) . . ?
Re2 S1 Re1 127.89(10) . 1_655 ?
Re2 S1 Re1 61.37(6) . 3_666 ?
Re3 S1 Re1 61.09(6) . 3_666 ?
Re3 S1 Re1 126.01(10) . 1_655 ?
Re1 S1 Re1 80.14(8) 1_655 3_666 ?
Re3 Se4 Re2 63.20(6) . 3_666 ?
Re3 Se4 Re1 63.81(5) . . ?
Re1 Se4 Re2 63.15(5) . 3_666 ?
Re2 S2 Re3 63.25(5) . 3_666 ?
Re2 S2 Re1 63.86(5) . . ?
Re1 S2 Re3 63.06(6) . 3_666 ?
Re3 Se3 Re2 64.44(5) . . ?
Re1 Se3 Re2 63.79(6) . . ?
Re1 Se3 Re3 63.99(5) . . ?
Re2 Se1 Re3 64.77(6) . . ?
Re2 Se1 Re1 61.37(6) . 3_666 ?
Re2 Se1 Re1 127.89(10) . 1_655 ?
Re3 Se1 Re1 126.01(10) . 1_655 ?
Re3 Se1 Re1 61.09(6) . 3_666 ?
Re1 Se1 Re1 80.14(8) 1_655 3_666 ?

loop_
_geom_bond_atom_site_label_1
_geom_bond_atom_site_label_2
_geom_bond_distance
_geom_bond_site_symmetry_2
_geom_bond_publ_flag
Re2 Re3 2.6461(9) . ?
Re2 Re3 2.6014(10) 3_666 ?
Re2 Re1 2.6100(8) 3_666 ?
Re2 Re1 2.6191(8) . ?
Re2 I1 2.7934(13) 2_656 ?
Re2 S4 2.500(2) 3_666 ?
Re2 S3 2.492(2) . ?
Re2 Se2 2.468(2) . ?
Re2 S1 2.467(2) . ?
Re2 S2 2.468(2) . ?
Re2 Se3 2.492(2) . ?
Re2 Se1 2.467(2) . ?
Re3 Re1 2.6154(9) . ?
Re3 Re1 2.6022(9) 3_666 ?
Re3 I1 2.7717(13) . ?
Re3 S4 2.464(2) . ?
Re3 S3 2.471(2) . ?
Re3 Se2 2.492(2) 3_666 ?
Re3 S1 2.474(2) . ?
Re3 Se4 2.464(2) . ?
Re3 Se3 2.471(2) . ?
Re3 Se1 2.474(2) . ?
Re1 S4 2.484(2) . ?
Re1 S3 2.465(2) . ?
Re1 Se2 2.484(2) . ?
Re1 S1 2.547(2) 1_455 ?
Re1 S1 2.639(3) 3_666 ?
Re1 Se4 2.484(2) . ?
Re1 S2 2.484(2) . ?
Re1 Se3 2.465(2) . ?
